data_4038671
loop_
_publ_author_name
'Winters, Karen R.'
'Montchamp, Jean-Luc'

_publ_section_title
;
 Evaluation and Development of Methodologies for the Synthesis of
 Thiophosphinic Acids
;
_journal_name_full 'The Journal of Organic Chemistry'
_journal_paper_doi 10.1021/acs.joc.0c01151
_journal_year 2020
_chemical_formula_moiety '1(C26 H22 N O2 P)'
_chemical_formula_sum 'C26 H22 N O2 P'
_chemical_formula_weight 411.41
_space_group_crystal_system triclinic
_space_group_IT_number 1
_space_group_name_Hall 'P 1'
_space_group_name_H-M_alt 'P 1'
_atom_sites_solution_hydrogens mixed
_atom_sites_solution_primary dual
_audit_creation_date 2020-03-01
_audit_creation_method
;
Olex2 1.2
(compiled May 18 2018 14:05:52 for OlexSys, GUI svn.r5506)
;
_cell_angle_alpha 96.509(4)
_cell_angle_beta 95.256(4)
_cell_angle_gamma 90.126(4)
_cell_formula_units_Z 2
_cell_length_a 5.0456(4)
_cell_length_b 10.0717(8)
_cell_length_c 20.3776(17)
_cell_measurement_reflns_used 9789
_cell_measurement_temperature 100.00
_cell_measurement_theta_max 44.956
_cell_measurement_theta_min 3.031
_cell_volume 1024.46(14)
_computing_cell_refinement 'SAINT V8.38A (?, 2016)'
_computing_data_reduction 'SAINT V8.38A (?, 2016)'
_computing_molecular_graphics 'Olex2 (Dolomanov et al., 2009)'
_computing_publication_material 'Olex2 (Dolomanov et al., 2009)'
_computing_structure_refinement 'ShelXL (Sheldrick, 2015)'
_computing_structure_solution 'ShelXT (Sheldrick, 2015)'
_diffrn_ambient_temperature 99.98
_diffrn_measured_fraction_theta_full 0.992
_diffrn_measured_fraction_theta_max 0.994
_diffrn_measurement_device_type 'Bruker APEX-II CCD'
_diffrn_measurement_method '\f and \w scans'
_diffrn_radiation_type MoK\a
_diffrn_radiation_wavelength 0.71073
_diffrn_reflns_av_R_equivalents 0.0344
_diffrn_reflns_av_unetI/netI 0.0283
_diffrn_reflns_Laue_measured_fraction_full 0.992
_diffrn_reflns_Laue_measured_fraction_max 0.994
_diffrn_reflns_limit_h_max 6
_diffrn_reflns_limit_h_min -6
_diffrn_reflns_limit_k_max 13
_diffrn_reflns_limit_k_min -13
_diffrn_reflns_limit_l_max 27
_diffrn_reflns_limit_l_min -27
_diffrn_reflns_number 44276
_diffrn_reflns_point_group_measured_fraction_full 0.988
_diffrn_reflns_point_group_measured_fraction_max 0.990
_diffrn_reflns_theta_full 25.242
_diffrn_reflns_theta_max 28.282
_diffrn_reflns_theta_min 3.028
_diffrn_standards_number 0
_exptl_absorpt_coefficient_mu 0.158
_exptl_absorpt_correction_T_max 0.7489
_exptl_absorpt_correction_T_min 0.6843
_exptl_absorpt_correction_type multi-scan
_exptl_absorpt_process_details
;
SADABS-2016/2 (Bruker,2016) was used for absorption correction.
wR2(int) was 0.0678 before and 0.0480 after correction.
The Ratio of minimum to maximum transmission is 0.9137.
The \l/2 correction factor is Not present.
;
_exptl_crystal_colour 'clear light colourless'
_exptl_crystal_colour_lustre clear
_exptl_crystal_colour_modifier light
_exptl_crystal_colour_primary colourless
_exptl_crystal_density_diffrn 1.334
_exptl_crystal_description plate
_exptl_crystal_F_000 432
_exptl_crystal_size_max 0.402
_exptl_crystal_size_mid 0.379
_exptl_crystal_size_min 0.056
_refine_diff_density_max 0.856
_refine_diff_density_min -0.323
_refine_diff_density_rms 0.079
_refine_ls_abs_structure_details
;
 Flack x determined using 4754 quotients [(I+)-(I-)]/[(I+)+(I-)]
 (Parsons, Flack and Wagner, Acta Cryst. B69 (2013) 249-259).
;
_refine_ls_abs_structure_Flack 0.02(3)
_refine_ls_extinction_method none
_refine_ls_goodness_of_fit_ref 1.194
_refine_ls_hydrogen_treatment constr
_refine_ls_matrix_type full
_refine_ls_number_parameters 718
_refine_ls_number_reflns 10065
_refine_ls_number_restraints 305
_refine_ls_restrained_S_all 1.241
_refine_ls_R_factor_all 0.0522
_refine_ls_R_factor_gt 0.0517
_refine_ls_shift/su_max 0.037
_refine_ls_shift/su_mean 0.006
_refine_ls_structure_factor_coef Fsqd
_refine_ls_weighting_details 'w=1/[\s^2^(Fo^2^)+(0.0309P)^2^+1.9349P] where P=(Fo^2^+2Fc^2^)/3'
_refine_ls_weighting_scheme calc
_refine_ls_wR_factor_gt 0.1388
_refine_ls_wR_factor_ref 0.1390
_reflns_Friedel_coverage 0.992
_reflns_Friedel_fraction_full 0.985
_reflns_Friedel_fraction_max 0.986
_reflns_number_gt 9950
_reflns_number_total 10065
_reflns_threshold_expression 'I > 2\s(I)'
_cod_data_source_file jo0c01151_si_002.cif
_cod_data_source_block ssphenyldopo
_cod_database_code 4038671
_shelx_shelxl_version_number 2018/3
_shelx_space_group_comment
;
The symmetry employed for this shelxl refinement is uniquely defined
by the following loop, which should always be used as a source of
symmetry information in preference to the above space-group names.
They are only intended as comments.
;
_shelx_estimated_absorpt_t_max 0.991
_shelx_estimated_absorpt_t_min 0.939
_olex2_refinement_description
;
1. Twinned data refinement
 Scales: 0.9918(11)
 0.0082(11)
2. Fixed Uiso
 At 1.2 times of:
  All C(H) groups, All N(H) groups
 At 1.5 times of:
  All C(H,H,H) groups
3. Restrained distances
 C22-C26 \\sim C22A-C26A
 with sigma of 0.04
 C21-C20 \\sim C21-C22 \\sim C21-C26 \\sim C21-C22A \\sim C21-C26A
 with sigma of 0.02
 C52-C48 \\sim C52A-C48A
 with sigma of 0.04
 C47-C45 \\sim C47-C52 \\sim C47-C48 \\sim C47-C52A \\sim C47-C48A
 with sigma of 0.02
 C18-C14 \\sim C14A-C18A
 with sigma of 0.04
 C13-C11 \\sim C13-C18 \\sim C13-C14 \\sim C13-C14A \\sim C13-C18A
 with sigma of 0.02
 C31-C27 \\sim C31A-C27A
 with sigma of 0.04
 C32-C34 \\sim C32-C31 \\sim C32-C27 \\sim C32-C31A \\sim C32-C27A
 with sigma of 0.02
4. Rigid body (RIGU) restrains
 C21, C24, C22, C26, C23, C25, C22A, C23A, C24A, C25A, C26A
 with sigma for 1-2 distances of 0.004 and sigma for 1-3 distances of 0.004
 C13, C16, C18, C14, C17, C15, C14A, C15A, C16A, C17A, C18A
 with sigma for 1-2 distances of 0.004 and sigma for 1-3 distances of 0.004
 C47, C50, C51, C52, C49, C48, C50A, C51A, C52A, C48A, C49A
 with sigma for 1-2 distances of 0.004 and sigma for 1-3 distances of 0.004
 C32, C29, C31, C28, C30, C27, C30A, C31A, C27A, C28A, C29A
 with sigma for 1-2 distances of 0.004 and sigma for 1-3 distances of 0.004
5. Others
 Sof(C22A)=Sof(H22A)=Sof(C23A)=Sof(H23A)=Sof(C24A)=Sof(H24A)=Sof(C25A)=
 Sof(H25A)=Sof(C26A)=Sof(H26A)=1-FVAR(1)
 Sof(C24)=Sof(H24)=Sof(C22)=Sof(H22)=Sof(C26)=Sof(H26)=Sof(C23)=Sof(H23)=
 Sof(C25)=Sof(H25)=FVAR(1)
 Sof(C14A)=Sof(H14A)=Sof(C15A)=Sof(H15A)=Sof(C16A)=Sof(H16A)=Sof(C17A)=
 Sof(H17A)=Sof(C18A)=Sof(H18A)=1-FVAR(2)
 Sof(C16)=Sof(H16)=Sof(C18)=Sof(H18)=Sof(C14)=Sof(H14)=Sof(C17)=Sof(H17)=
 Sof(C15)=Sof(H15)=FVAR(2)
 Sof(C50A)=Sof(H50A)=Sof(C51A)=Sof(H51A)=Sof(C52A)=Sof(H52A)=Sof(C48A)=
 Sof(H48A)=Sof(C49A)=Sof(H49A)=1-FVAR(3)
 Sof(C50)=Sof(H50)=Sof(C51)=Sof(H51)=Sof(C52)=Sof(H52)=Sof(C49)=Sof(H49)=
 Sof(C48)=Sof(H48)=FVAR(3)
 Sof(C30A)=Sof(H30A)=Sof(C31A)=Sof(H31A)=Sof(C27A)=Sof(H27A)=Sof(C28A)=
 Sof(H28A)=Sof(C29A)=Sof(H29A)=1-FVAR(4)
 Sof(C29)=Sof(H29)=Sof(C31)=Sof(H31)=Sof(C28)=Sof(H28)=Sof(C30)=Sof(H30)=
 Sof(C27)=Sof(H27)=FVAR(4)
6.a Riding coordinates:
 N1(H1), N2(H2)
6.b Ternary CH refined with riding coordinates:
 C20(H20), C34(H34)
6.c Aromatic/amide H refined with riding coordinates:
 C36(H36), C43(H43), C42(H42), C1(H1A), C8(H8), C44(H44), C38(H38), C3(H3),
 C16(H16), C37(H37), C9(H9), C39(H39), C10(H10), C4(H4), C2(H2A), C24(H24),
 C50(H50), C29(H29), C18(H18), C51(H51), C52(H52), C31(H31), C28(H28), C22(H22),
  C30(H30), C27(H27), C26(H26), C49(H49), C48(H48), C14(H14), C17(H17),
 C23(H23), C15(H15), C25(H25), C22A(H22A), C23A(H23A), C24A(H24A), C25A(H25A),
 C26A(H26A), C14A(H14A), C15A(H15A), C16A(H16A), C17A(H17A), C18A(H18A),
 C50A(H50A), C51A(H51A), C52A(H52A), C48A(H48A), C49A(H49A), C30A(H30A),
 C31A(H31A), C27A(H27A), C28A(H28A), C29A(H29A)
6.d Idealised Me refined as rotating group:
 C33(H33A,H33B,H33C), C19(H19A,H19B,H19C)
;
_olex2_submission_special_instructions 'No special instructions were received'

loop_
_space_group_symop_operation_xyz
'x, y, z'

loop_
_atom_site_label
_atom_site_type_symbol
_atom_site_fract_x
_atom_site_fract_y
_atom_site_fract_z
_atom_site_U_iso_or_equiv
_atom_site_adp_type
_atom_site_occupancy
_atom_site_site_symmetry_order
_atom_site_calc_flag
_atom_site_refinement_flags_posn
_atom_site_refinement_flags_adp
_atom_site_refinement_flags_occupancy
_atom_site_disorder_assembly
_atom_site_disorder_group
P2 P 0.03418(18) 0.71845(10) 0.81238(6) 0.0105(2) Uani 1 1 d . . . . .
P1 P 0.96508(18) 0.30665(10) 0.18531(6) 0.0116(2) Uani 1 1 d . . . . .
O1 O 0.8679(6) 0.1880(3) 0.22390(16) 0.0139(6) Uani 1 1 d . . . . .
O3 O 0.1297(6) 0.5814(3) 0.77423(15) 0.0135(6) Uani 1 1 d . . . . .
O2 O 1.2422(6) 0.3480(3) 0.20690(17) 0.0193(7) Uani 1 1 d . . . . .
O4 O -0.2426(6) 0.7491(4) 0.79065(17) 0.0201(7) Uani 1 1 d . . . . .
N1 N 0.7584(8) 0.4292(4) 0.1964(2) 0.0166(8) Uani 1 1 d . . . . .
H1 H 0.623255 0.402233 0.216164 0.020 Uiso 1 1 d R . . . .
C46 C 0.3419(8) 0.5068(4) 0.7972(2) 0.0100(7) Uani 1 1 d . . . . .
C12 C 0.6570(8) 0.1011(4) 0.2015(2) 0.0108(7) Uani 1 1 d . . . . .
N2 N 0.2402(7) 0.8347(4) 0.80061(19) 0.0143(7) Uani 1 1 d . . . . .
H2 H 0.376429 0.798234 0.781637 0.017 Uiso 1 1 d R . . . .
C6 C 0.9172(8) 0.2306(4) 0.1016(2) 0.0130(8) Uani 1 1 d . . . . .
C5 C 0.7332(8) 0.1252(4) 0.0833(2) 0.0112(7) Uani 1 1 d . . . . .
C40 C 0.2654(8) 0.5865(4) 0.9154(2) 0.0106(7) Uani 1 1 d . . . . .
C7 C 0.5849(8) 0.0696(4) 0.1332(2) 0.0114(7) Uani 1 1 d . . . . .
C36 C -0.0713(9) 0.7521(5) 0.9426(2) 0.0154(9) Uani 1 1 d . . . . .
H36 H -0.196404 0.816178 0.928948 0.019 Uiso 1 1 calc R . . . .
C41 C 0.4146(8) 0.5067(4) 0.8654(2) 0.0108(7) Uani 1 1 d . . . . .
C35 C 0.0833(8) 0.6835(4) 0.8963(2) 0.0117(7) Uani 1 1 d . . . . .
C43 C 0.7615(8) 0.3497(4) 0.8372(2) 0.0148(8) Uani 1 1 d . . . . .
H43 H 0.907349 0.296499 0.850719 0.018 Uiso 1 1 calc R . . . .
C42 C 0.6296(8) 0.4267(4) 0.8842(2) 0.0132(8) Uani 1 1 d . . . . .
H42 H 0.685441 0.425417 0.929881 0.016 Uiso 1 1 calc R . . . .
C13 C 0.6043(9) 0.0847(4) 0.3221(2) 0.0141(8) Uani 1 1 d D U . . .
C1 C 1.0724(10) 0.2779(5) 0.0554(2) 0.0187(9) Uani 1 1 d . . . . .
H1A H 1.198263 0.348190 0.068909 0.022 Uiso 1 1 calc R . . . .
C8 C 0.3704(8) -0.0199(4) 0.1153(2) 0.0142(8) Uani 1 1 d . . . . .
H8 H 0.314047 -0.043299 0.069704 0.017 Uiso 1 1 calc R . . . .
C47 C 0.3960(9) 0.4310(5) 0.6765(2) 0.0168(9) Uani 1 1 d D U . . .
C44 C 0.6800(9) 0.3503(5) 0.7698(2) 0.0164(8) Uani 1 1 d . . . . .
H44 H 0.769472 0.295614 0.737967 0.020 Uiso 1 1 calc R . . . .
C45 C 0.4715(8) 0.4290(4) 0.7485(2) 0.0136(8) Uani 1 1 d D . . . .
C38 C 0.1417(10) 0.6344(5) 1.0280(2) 0.0186(9) Uani 1 1 d . . . . .
H38 H 0.163726 0.618479 1.073228 0.022 Uiso 1 1 calc R . . . .
C11 C 0.5286(8) 0.0472(4) 0.2503(2) 0.0120(8) Uani 1 1 d D . . . .
C3 C 0.8567(10) 0.1191(5) -0.0295(2) 0.0204(9) Uani 1 1 d . . . . .
H3 H 0.833764 0.081824 -0.074647 0.024 Uiso 1 1 calc R . . . .
C16 C 0.726(6) 0.158(3) 0.4546(13) 0.026(5) Uani 0.492(7) 1 d . U P A 1
H16 H 0.756106 0.183906 0.500974 0.032 Uiso 0.492(7) 1 calc R . P A 1
C37 C -0.0416(10) 0.7265(5) 1.0080(2) 0.0188(9) Uani 1 1 d . . . . .
H37 H -0.147642 0.772374 1.039266 0.023 Uiso 1 1 calc R . . . .
C9 C 0.2392(9) -0.0748(5) 0.1627(2) 0.0174(9) Uani 1 1 d . . . . .
H9 H 0.093007 -0.134404 0.149384 0.021 Uiso 1 1 calc R . . . .
C39 C 0.2943(9) 0.5646(4) 0.9825(2) 0.0139(8) Uani 1 1 d . . . . .
H39 H 0.419694 0.501455 0.997001 0.017 Uiso 1 1 calc R . . . .
C10 C 0.3204(9) -0.0432(5) 0.2296(2) 0.0174(9) Uani 1 1 d . . . . .
H10 H 0.232701 -0.083719 0.261676 0.021 Uiso 1 1 calc R . . . .
C4 C 0.7054(9) 0.0705(4) 0.0160(2) 0.0159(8) Uani 1 1 d . . . . .
H4 H 0.581435 -0.000436 0.001846 0.019 Uiso 1 1 calc R . . . .
C21 C 0.8019(9) 0.5924(4) 0.2988(2) 0.0198(9) Uani 1 1 d D U . . .
C2 C 1.0418(10) 0.2216(5) -0.0100(2) 0.0206(9) Uani 1 1 d . . . . .
H2A H 1.146934 0.253003 -0.041590 0.025 Uiso 1 1 calc R . . . .
C20 C 0.8368(10) 0.5659(4) 0.2251(3) 0.0212(10) Uani 1 1 d D . . . .
H20 H 1.029610 0.578563 0.219352 0.025 Uiso 1 1 calc R . . . .
C24 C 0.738(4) 0.651(2) 0.4403(9) 0.014(4) Uiso 0.500(8) 1 d . U P B 1
H24 H 0.713661 0.673672 0.485894 0.017 Uiso 0.500(8) 1 calc R . P B 1
C32 C 0.2030(9) 0.9452(5) 0.6964(3) 0.0227(10) Uani 1 1 d D U . . .
C50 C 0.276(5) 0.4453(17) 0.5389(12) 0.014(3) Uani 0.490(8) 1 d . U P C 1
H50 H 0.237798 0.444764 0.492348 0.016 Uiso 0.490(8) 1 calc R . P C 1
C34 C 0.1622(10) 0.9570(5) 0.7698(3) 0.0243(11) Uani 1 1 d D . . . .
H34 H -0.031883 0.971024 0.774164 0.029 Uiso 1 1 calc R . . . .
C29 C 0.280(6) 0.946(2) 0.5648(11) 0.018(3) Uani 0.502(8) 1 d . U P D 1
H29 H 0.305486 0.943729 0.519078 0.021 Uiso 0.502(8) 1 calc R . P D 1
C33 C 0.3130(15) 1.0755(5) 0.8092(4) 0.0424(18) Uani 1 1 d . . . . .
H33A H 0.272489 1.081977 0.855566 0.064 Uiso 1 1 calc GR . . . .
H33B H 0.258915 1.157751 0.790449 0.064 Uiso 1 1 calc GR . . . .
H33C H 0.504617 1.063046 0.806933 0.064 Uiso 1 1 calc GR . . . .
C19 C 0.6781(14) 0.6628(5) 0.1843(3) 0.0359(15) Uani 1 1 d . . . . .
H19A H 0.712093 0.644168 0.137622 0.054 Uiso 1 1 calc GR . . . .
H19B H 0.733051 0.754807 0.200831 0.054 Uiso 1 1 calc GR . . . .
H19C H 0.487706 0.651262 0.188514 0.054 Uiso 1 1 calc GR . . . .
C18 C 0.6181(17) 0.2134(8) 0.3511(4) 0.0125(17) Uani 0.492(7) 1 d D U P A 1
H18 H 0.580638 0.283248 0.324080 0.015 Uiso 0.492(7) 1 calc R . P A 1
C51 C 0.0683(18) 0.4405(8) 0.5793(4) 0.0121(17) Uani 0.490(8) 1 d . U P C 1
H51 H -0.111351 0.438440 0.560599 0.014 Uiso 0.490(8) 1 calc R . P C 1
C52 C 0.1264(17) 0.4388(9) 0.6476(4) 0.0138(17) Uani 0.490(8) 1 d D U P C 1
H52 H -0.015035 0.442790 0.675424 0.017 Uiso 0.490(8) 1 calc R . P C 1
C31 C 0.2429(19) 0.8333(9) 0.6629(4) 0.0163(18) Uani 0.502(8) 1 d D U P D 1
H31 H 0.253132 0.753827 0.684029 0.020 Uiso 0.502(8) 1 calc R . P D 1
C28 C 0.249(2) 1.0659(10) 0.6033(5) 0.021(2) Uani 0.502(8) 1 d . U P D 1
H28 H 0.246353 1.146262 0.582977 0.026 Uiso 0.502(8) 1 calc R . P D 1
C22 C 0.5612(17) 0.5758(8) 0.3259(4) 0.0125(17) Uani 0.500(8) 1 d D U P B 1
H22 H 0.413027 0.541100 0.296816 0.015 Uiso 0.500(8) 1 calc R . P B 1
C30 C 0.272(2) 0.8276(10) 0.5949(5) 0.0182(19) Uani 0.502(8) 1 d . U P D 1
H30 H 0.285400 0.743608 0.569143 0.022 Uiso 0.502(8) 1 calc R . P D 1
C27 C 0.2225(18) 1.0729(8) 0.6715(5) 0.0161(18) Uani 0.502(8) 1 d D U P D 1
H27 H 0.217630 1.155269 0.699054 0.019 Uiso 0.502(8) 1 calc R . P D 1
C26 C 1.0231(18) 0.6335(9) 0.3504(5) 0.020(2) Uani 0.500(8) 1 d D U P B 1
H26 H 1.197878 0.641224 0.337288 0.024 Uiso 0.500(8) 1 calc R . P B 1
C49 C 0.537(2) 0.4507(10) 0.5664(5) 0.020(2) Uani 0.490(8) 1 d . U P C 1
H49 H 0.677171 0.455061 0.538576 0.024 Uiso 0.490(8) 1 calc R . P C 1
C48 C 0.5965(18) 0.4498(9) 0.6337(5) 0.0156(18) Uani 0.490(8) 1 d D U P C 1
H48 H 0.776111 0.462080 0.651950 0.019 Uiso 0.490(8) 1 calc R . P C 1
C14 C 0.6634(19) -0.0198(8) 0.3656(5) 0.0152(18) Uani 0.492(7) 1 d D U P A 1
H14 H 0.653477 -0.111255 0.347854 0.018 Uiso 0.492(7) 1 calc R . P A 1
C17 C 0.685(2) 0.2466(9) 0.4189(5) 0.0184(19) Uani 0.492(7) 1 d . U P A 1
H17 H 0.698947 0.337671 0.437227 0.022 Uiso 0.492(7) 1 calc R . P A 1
C23 C 0.524(2) 0.6071(10) 0.3936(5) 0.020(2) Uani 0.500(8) 1 d . U P B 1
H23 H 0.352052 0.598219 0.408011 0.023 Uiso 0.500(8) 1 calc R . P B 1
C15 C 0.734(2) 0.0147(10) 0.4327(5) 0.0182(19) Uani 0.492(7) 1 d . U P A 1
H15 H 0.782893 -0.049610 0.462138 0.022 Uiso 0.492(7) 1 calc R . P A 1
C25 C 0.983(2) 0.6613(10) 0.4174(5) 0.022(2) Uani 0.500(8) 1 d . U P B 1
H25 H 1.131352 0.688008 0.448286 0.026 Uiso 0.500(8) 1 calc R . P B 1
C22A C 0.7479(19) 0.4896(9) 0.3324(5) 0.0173(18) Uani 0.500(8) 1 d D U P B 2
H22A H 0.723658 0.401211 0.310753 0.021 Uiso 0.500(8) 1 calc R . P B 2
C23A C 0.729(2) 0.5180(10) 0.4000(5) 0.022(2) Uani 0.500(8) 1 d . U P B 2
H23A H 0.701976 0.447974 0.426360 0.026 Uiso 0.500(8) 1 calc R . P B 2
C24A C 0.750(5) 0.648(2) 0.4284(9) 0.026(5) Uani 0.500(8) 1 d . U P B 2
H24A H 0.741084 0.666014 0.474958 0.032 Uiso 0.500(8) 1 calc R . P B 2
C25A C 0.783(2) 0.7532(10) 0.3930(5) 0.022(2) Uani 0.500(8) 1 d . U P B 2
H25A H 0.788930 0.842580 0.413814 0.026 Uiso 0.500(8) 1 calc R . P B 2
C26A C 0.8067(19) 0.7250(9) 0.3244(4) 0.0179(19) Uani 0.500(8) 1 d D U P B 2
H26A H 0.825427 0.794267 0.297173 0.022 Uiso 0.500(8) 1 calc R . P B 2
C14A C 0.4011(17) 0.1203(9) 0.3630(5) 0.0173(18) Uani 0.508(7) 1 d D U P A 2
H14A H 0.221529 0.121755 0.344473 0.021 Uiso 0.508(7) 1 calc R . P A 2
C15A C 0.4633(19) 0.1535(9) 0.4311(5) 0.0178(19) Uani 0.508(7) 1 d . U P A 2
H15A H 0.324504 0.178436 0.458379 0.021 Uiso 0.508(7) 1 calc R . P A 2
C16A C 0.743(4) 0.151(2) 0.4622(11) 0.009(4) Uiso 0.508(7) 1 d . U P A 2
H16A H 0.787112 0.159793 0.508843 0.010 Uiso 0.508(7) 1 calc R . P A 2
C17A C 0.9321(18) 0.1334(9) 0.4170(4) 0.0149(18) Uani 0.508(7) 1 d . U P A 2
H17A H 1.114137 0.145400 0.433198 0.018 Uiso 0.508(7) 1 calc R . P A 2
C18A C 0.8707(17) 0.0992(9) 0.3483(4) 0.0161(18) Uani 0.508(7) 1 d D U P A 2
H18A H 1.009561 0.086014 0.319880 0.019 Uiso 0.508(7) 1 calc R . P A 2
C50A C 0.264(6) 0.4109(19) 0.5411(13) 0.018(3) Uani 0.510(8) 1 d . U P C 2
H50A H 0.217702 0.407067 0.494727 0.021 Uiso 0.510(8) 1 calc R . P C 2
C51A C 0.302(2) 0.5350(9) 0.5794(4) 0.0183(19) Uani 0.510(8) 1 d . U P C 2
H51A H 0.281211 0.615031 0.559017 0.022 Uiso 0.510(8) 1 calc R . P C 2
C52A C 0.3712(19) 0.5407(9) 0.6468(4) 0.0164(18) Uani 0.510(8) 1 d D U P C 2
H52A H 0.401311 0.625285 0.672281 0.020 Uiso 0.510(8) 1 calc R . P C 2
C48A C 0.3620(17) 0.2990(8) 0.6381(4) 0.0150(17) Uani 0.510(8) 1 d D U P C 2
H48A H 0.386087 0.219555 0.658838 0.018 Uiso 0.510(8) 1 calc R . P C 2
C49A C 0.2933(18) 0.2941(9) 0.5702(5) 0.0159(18) Uani 0.510(8) 1 d . U P C 2
H49A H 0.266495 0.210249 0.543882 0.019 Uiso 0.510(8) 1 calc R . P C 2
C30A C 0.487(2) 0.9078(10) 0.6020(5) 0.020(2) Uani 0.498(8) 1 d . U P D 2
H30A H 0.661519 0.897728 0.588334 0.024 Uiso 0.498(8) 1 calc R . P D 2
C31A C 0.4445(18) 0.9180(10) 0.6691(5) 0.0156(19) Uani 0.498(8) 1 d D U P D 2
H31A H 0.594744 0.905273 0.699302 0.019 Uiso 0.498(8) 1 calc R . P D 2
C27A C -0.0221(18) 0.9382(10) 0.6422(5) 0.020(2) Uani 0.498(8) 1 d D U P D 2
H27A H -0.199143 0.940974 0.654605 0.024 Uiso 0.498(8) 1 calc R . P D 2
C28A C 0.014(2) 0.9276(10) 0.5744(5) 0.020(2) Uani 0.498(8) 1 d . U P D 2
H28A H -0.134151 0.930992 0.542404 0.024 Uiso 0.498(8) 1 calc R . P D 2
C29A C 0.265(6) 0.9126(17) 0.5548(12) 0.018(4) Uani 0.498(8) 1 d . U P D 2
H29A H 0.290300 0.905233 0.508958 0.022 Uiso 0.498(8) 1 calc R . P D 2

loop_
_atom_site_aniso_label
_atom_site_aniso_U_11
_atom_site_aniso_U_22
_atom_site_aniso_U_33
_atom_site_aniso_U_23
_atom_site_aniso_U_13
_atom_site_aniso_U_12
P2 0.0075(4) 0.0125(5) 0.0126(5) 0.0051(4) 0.0017(4) 0.0010(4)
P1 0.0073(5) 0.0098(5) 0.0170(5) -0.0024(4) 0.0020(4) -0.0014(4)
O1 0.0136(14) 0.0120(14) 0.0152(14) -0.0005(11) -0.0010(11) -0.0045(11)
O3 0.0151(14) 0.0135(14) 0.0114(14) 0.0017(11) -0.0012(11) 0.0023(11)
O2 0.0100(15) 0.0233(17) 0.0229(17) -0.0055(14) 0.0028(12) -0.0018(13)
O4 0.0089(14) 0.0303(19) 0.0238(17) 0.0130(15) 0.0042(12) 0.0042(13)
N1 0.0104(17) 0.0116(17) 0.028(2) -0.0018(14) 0.0085(15) -0.0018(13)
C46 0.0104(18) 0.0081(17) 0.0117(18) 0.0026(14) -0.0001(14) -0.0022(14)
C12 0.0097(17) 0.0067(17) 0.0151(19) -0.0007(14) -0.0007(14) 0.0016(14)
N2 0.0109(17) 0.0136(17) 0.0196(19) 0.0041(14) 0.0049(14) 0.0032(13)
C6 0.0137(19) 0.0125(19) 0.0125(18) 0.0026(14) -0.0017(15) 0.0046(15)
C5 0.0126(18) 0.0080(17) 0.0130(19) 0.0018(14) -0.0003(14) 0.0026(14)
C40 0.0129(19) 0.0087(17) 0.0098(18) 0.0012(14) -0.0007(14) -0.0020(14)
C7 0.0109(18) 0.0089(17) 0.0140(19) -0.0007(14) 0.0012(14) 0.0025(14)
C36 0.017(2) 0.012(2) 0.017(2) 0.0018(16) 0.0050(17) 0.0018(17)
C41 0.0121(18) 0.0093(17) 0.0112(18) 0.0016(14) 0.0013(14) -0.0025(14)
C35 0.0135(19) 0.0101(18) 0.0113(18) 0.0005(14) 0.0006(14) -0.0027(15)
C43 0.0101(19) 0.014(2) 0.020(2) 0.0045(16) -0.0002(15) 0.0003(15)
C42 0.0119(18) 0.0150(19) 0.0129(18) 0.0049(15) -0.0030(14) 0.0003(15)
C13 0.0143(19) 0.017(2) 0.0115(19) -0.0001(15) 0.0050(15) 0.0039(16)
C1 0.018(2) 0.018(2) 0.020(2) 0.0031(18) -0.0003(18) -0.0014(18)
C8 0.0114(18) 0.0148(19) 0.0145(19) -0.0037(15) -0.0029(15) -0.0003(15)
C47 0.015(2) 0.023(2) 0.012(2) -0.0007(16) 0.0007(16) -0.0004(17)
C44 0.0130(19) 0.018(2) 0.019(2) 0.0008(16) 0.0041(16) 0.0006(16)
C45 0.0120(19) 0.0156(19) 0.0125(19) -0.0010(15) 0.0011(15) -0.0033(15)
C38 0.024(2) 0.021(2) 0.0107(19) 0.0007(16) 0.0021(17) -0.0022(18)
C11 0.0108(18) 0.0126(18) 0.0125(19) -0.0005(15) 0.0029(14) 0.0018(15)
C3 0.025(2) 0.022(2) 0.013(2) 0.0009(17) 0.0012(17) 0.0026(19)
C16 0.045(11) 0.020(6) 0.012(8) -0.001(5) -0.006(6) -0.004(5)
C37 0.024(2) 0.015(2) 0.017(2) -0.0026(16) 0.0043(17) 0.0001(17)
C9 0.0109(19) 0.016(2) 0.023(2) -0.0055(17) -0.0009(16) -0.0027(16)
C39 0.014(2) 0.0141(19) 0.0130(19) 0.0016(15) -0.0013(15) -0.0012(15)
C10 0.014(2) 0.019(2) 0.019(2) -0.0021(17) 0.0071(16) -0.0023(17)
C4 0.018(2) 0.0120(19) 0.017(2) -0.0003(16) -0.0029(16) -0.0021(16)
C21 0.016(2) 0.013(2) 0.030(2) -0.0035(17) 0.0094(18) 0.0014(16)
C2 0.023(2) 0.022(2) 0.019(2) 0.0099(18) 0.0024(18) 0.0028(19)
C20 0.021(2) 0.010(2) 0.034(3) -0.0014(18) 0.014(2) -0.0024(17)
C32 0.018(2) 0.024(2) 0.032(3) 0.020(2) 0.0099(19) 0.0092(18)
C50 0.014(5) 0.013(8) 0.015(5) 0.006(6) 0.003(4) 0.006(7)
C34 0.021(2) 0.017(2) 0.041(3) 0.014(2) 0.019(2) 0.0085(18)
C29 0.019(6) 0.019(8) 0.016(7) 0.008(5) 0.003(6) -0.007(7)
C33 0.061(4) 0.013(2) 0.061(4) 0.004(2) 0.047(4) -0.002(2)
C19 0.058(4) 0.015(2) 0.042(3) 0.008(2) 0.034(3) 0.010(2)
C18 0.010(4) 0.013(4) 0.016(4) 0.003(3) 0.007(3) 0.000(3)
C51 0.018(4) 0.010(4) 0.008(3) 0.003(3) 0.002(3) 0.005(3)
C52 0.017(4) 0.016(4) 0.009(4) 0.002(3) 0.003(3) 0.002(3)
C31 0.021(4) 0.018(4) 0.012(4) 0.009(3) 0.005(3) 0.006(3)
C28 0.029(5) 0.018(4) 0.019(4) 0.013(3) -0.001(4) 0.000(4)
C22 0.015(4) 0.009(4) 0.013(4) -0.003(3) 0.002(3) -0.001(3)
C30 0.025(5) 0.018(4) 0.012(4) 0.003(3) 0.001(3) -0.004(3)
C27 0.018(4) 0.013(4) 0.019(4) 0.006(3) 0.000(3) -0.001(3)
C26 0.015(4) 0.015(4) 0.029(5) -0.004(3) 0.001(3) 0.003(3)
C49 0.020(4) 0.021(5) 0.020(4) 0.002(3) 0.009(3) 0.008(4)
C48 0.016(4) 0.013(4) 0.019(4) 0.005(3) 0.002(3) 0.003(3)
C14 0.018(4) 0.006(4) 0.022(4) 0.004(3) 0.003(3) 0.001(3)
C17 0.024(5) 0.009(4) 0.023(4) 0.001(3) 0.006(4) 0.000(3)
C23 0.022(5) 0.023(5) 0.014(4) 0.000(3) 0.007(3) 0.002(4)
C15 0.021(5) 0.018(4) 0.016(4) 0.005(3) 0.000(3) 0.000(3)
C25 0.018(5) 0.025(5) 0.021(4) -0.002(4) -0.004(3) 0.006(4)
C22A 0.021(5) 0.012(4) 0.019(4) -0.001(3) 0.005(3) -0.001(3)
C23A 0.031(5) 0.016(4) 0.020(4) 0.007(3) 0.008(4) 0.002(4)
C24A 0.048(10) 0.023(6) 0.006(6) -0.004(5) 0.004(6) 0.002(4)
C25A 0.034(5) 0.018(4) 0.013(4) -0.007(3) 0.007(4) -0.002(4)
C26A 0.024(5) 0.018(4) 0.013(4) 0.001(3) 0.007(3) -0.005(3)
C14A 0.014(4) 0.022(4) 0.018(4) 0.005(3) 0.006(3) -0.002(3)
C15A 0.023(5) 0.016(4) 0.016(4) 0.003(3) 0.008(3) 0.004(3)
C17A 0.014(4) 0.013(4) 0.017(4) 0.000(3) 0.000(3) 0.001(3)
C18A 0.015(4) 0.016(4) 0.017(4) -0.002(3) 0.006(3) 0.005(3)
C50A 0.025(6) 0.015(8) 0.015(6) 0.008(5) 0.003(4) 0.000(7)
C51A 0.026(5) 0.018(4) 0.012(4) 0.006(3) 0.002(3) 0.007(4)
C52A 0.022(4) 0.016(4) 0.012(4) 0.003(3) 0.003(3) 0.003(3)
C48A 0.015(4) 0.012(4) 0.018(4) 0.002(3) 0.003(3) 0.001(3)
C49A 0.015(4) 0.014(4) 0.019(4) 0.003(3) 0.002(3) 0.000(3)
C30A 0.019(4) 0.020(5) 0.023(4) 0.008(4) 0.005(3) 0.001(4)
C31A 0.013(4) 0.019(4) 0.014(4) 0.004(3) -0.004(3) 0.004(3)
C27A 0.014(4) 0.026(5) 0.021(4) 0.009(4) 0.006(3) 0.004(4)
C28A 0.023(4) 0.020(5) 0.018(4) 0.011(3) -0.003(3) 0.000(4)
C29A 0.023(6) 0.012(8) 0.020(7) 0.001(5) -0.001(5) -0.003(7)

loop_
_atom_type_symbol
_atom_type_description
_atom_type_scat_dispersion_real
_atom_type_scat_dispersion_imag
_atom_type_scat_source
C C 0.0033 0.0016 'International Tables Vol C Tables 4.2.6.8 and 6.1.1.4'
H H 0.0000 0.0000 'International Tables Vol C Tables 4.2.6.8 and 6.1.1.4'
N N 0.0061 0.0033 'International Tables Vol C Tables 4.2.6.8 and 6.1.1.4'
O O 0.0106 0.0060 'International Tables Vol C Tables 4.2.6.8 and 6.1.1.4'
P P 0.1023 0.0942 'International Tables Vol C Tables 4.2.6.8 and 6.1.1.4'

loop_
_geom_angle_atom_site_label_1
_geom_angle_atom_site_label_2
_geom_angle_atom_site_label_3
_geom_angle
_geom_angle_site_symmetry_1
_geom_angle_site_symmetry_3
_geom_angle_publ_flag
O3 P2 N2 107.44(19) . . ?
O3 P2 C35 100.98(18) . . ?
O4 P2 O3 112.0(2) . . ?
O4 P2 N2 112.3(2) . . ?
O4 P2 C35 113.9(2) . . ?
N2 P2 C35 109.5(2) . . ?
O1 P1 N1 107.44(19) . . ?
O1 P1 C6 100.73(19) . . ?
O2 P1 O1 112.2(2) . . ?
O2 P1 N1 112.3(2) . . ?
O2 P1 C6 113.8(2) . . ?
N1 P1 C6 109.7(2) . . ?
C12 O1 P1 125.1(3) . . ?
C46 O3 P2 124.4(3) . . ?
C20 N1 P1 124.4(3) . . ?
O3 C46 C41 121.2(4) . . ?
O3 C46 C45 116.1(4) . . ?
C45 C46 C41 122.7(4) . . ?
O1 C12 C7 120.7(4) . . ?
O1 C12 C11 116.0(4) . . ?
C11 C12 C7 123.3(4) . . ?
C34 N2 P2 124.3(3) . . ?
C5 C6 P1 120.7(3) . . ?
C1 C6 P1 117.8(3) . . ?
C1 C6 C5 121.5(4) . . ?
C6 C5 C7 121.1(4) . . ?
C6 C5 C4 117.4(4) . . ?
C4 C5 C7 121.4(4) . . ?
C35 C40 C41 120.6(4) . . ?
C39 C40 C41 121.4(4) . . ?
C39 C40 C35 117.9(4) . . ?
C12 C7 C5 121.3(4) . . ?
C8 C7 C12 116.6(4) . . ?
C8 C7 C5 122.1(4) . . ?
C37 C36 C35 120.0(4) . . ?
C46 C41 C40 121.0(4) . . ?
C42 C41 C46 117.3(4) . . ?
C42 C41 C40 121.7(4) . . ?
C40 C35 P2 121.1(3) . . ?
C36 C35 P2 118.2(3) . . ?
C36 C35 C40 120.6(4) . . ?
C42 C43 C44 119.9(4) . . ?
C43 C42 C41 121.1(4) . . ?
C18 C13 C11 123.3(5) . . ?
C18 C13 C14 116.9(6) . . ?
C14 C13 C11 119.8(5) . . ?
C14A C13 C11 118.0(5) . . ?
C18A C13 C11 122.1(5) . . ?
C18A C13 C14A 119.5(6) . . ?
C2 C1 C6 119.7(5) . . ?
C9 C8 C7 121.4(4) . . ?
C52 C47 C45 124.1(5) . . ?
C48 C47 C45 119.5(5) . . ?
C48 C47 C52 115.5(6) . . ?
C52A C47 C45 124.4(5) . . ?
C52A C47 C48A 120.6(6) . . ?
C48A C47 C45 114.9(5) . . ?
C45 C44 C43 121.4(4) . . ?
C46 C45 C47 122.3(4) . . ?
C44 C45 C46 117.6(4) . . ?
C44 C45 C47 120.1(4) . . ?
C37 C38 C39 120.5(4) . . ?
C12 C11 C13 122.2(4) . . ?
C10 C11 C12 117.6(4) . . ?
C10 C11 C13 120.2(4) . . ?
C4 C3 C2 120.9(4) . . ?
C17 C16 C15 126(2) . . ?
C38 C37 C36 120.1(4) . . ?
C8 C9 C10 120.2(4) . . ?
C38 C39 C40 120.8(4) . . ?
C9 C10 C11 120.9(4) . . ?
C3 C4 C5 120.7(4) . . ?
C22 C21 C20 123.9(5) . . ?
C22 C21 C26 112.4(6) . . ?
C26 C21 C20 123.7(5) . . ?
C22A C21 C20 119.4(5) . . ?
C22A C21 C26A 125.0(6) . . ?
C26A C21 C20 115.4(5) . . ?
C1 C2 C3 119.8(4) . . ?
N1 C20 C21 113.1(4) . . ?
N1 C20 C19 107.6(4) . . ?
C21 C20 C19 112.4(4) . . ?
C25 C24 C23 117.3(14) . . ?
C31 C32 C34 122.4(5) . . ?
C31 C32 C27 124.1(7) . . ?
C27 C32 C34 113.2(5) . . ?
C31A C32 C34 125.7(5) . . ?
C31A C32 C27A 110.0(6) . . ?
C27A C32 C34 123.6(5) . . ?
C49 C50 C51 120.2(19) . . ?
N2 C34 C32 112.7(4) . . ?
N2 C34 C33 108.4(5) . . ?
C32 C34 C33 112.5(4) . . ?
C28 C29 C30 118.3(16) . . ?
C13 C18 C17 122.5(8) . . ?
C50 C51 C52 119.5(13) . . ?
C51 C52 C47 121.3(7) . . ?
C32 C31 C30 120.0(8) . . ?
C29 C28 C27 122.1(12) . . ?
C21 C22 C23 124.1(8) . . ?
C31 C30 C29 120.0(11) . . ?
C28 C27 C32 114.8(8) . . ?
C25 C26 C21 122.3(8) . . ?
C48 C49 C50 120.8(13) . . ?
C49 C48 C47 121.7(8) . . ?
C15 C14 C13 120.0(7) . . ?
C16 C17 C18 119.5(16) . . ?
C24 C23 C22 121.2(11) . . ?
C14 C15 C16 114.8(12) . . ?
C24 C25 C26 122.4(11) . . ?
C21 C22A C23A 117.2(8) . . ?
C24A C23A C22A 119.3(11) . . ?
C25A C24A C23A 123.1(14) . . ?
C24A C25A C26A 117.9(11) . . ?
C21 C26A C25A 117.0(8) . . ?
C15A C14A C13 119.8(8) . . ?
C14A C15A C16A 121.6(12) . . ?
C17A C16A C15A 114.0(16) . . ?
C16A C17A C18A 123.9(13) . . ?
C13 C18A C17A 119.9(7) . . ?
C49A C50A C51A 121(2) . . ?
C52A C51A C50A 119.8(12) . . ?
C47 C52A C51A 121.2(8) . . ?
C49A C48A C47 117.7(7) . . ?
C50A C49A C48A 119.9(14) . . ?
C31A C30A C29A 118.6(14) . . ?
C30A C31A C32 126.6(8) . . ?
C28A C27A C32 123.8(8) . . ?
C29A C28A C27A 119.3(14) . . ?
C28A C29A C30A 120.8(19) . . ?

loop_
_geom_bond_atom_site_label_1
_geom_bond_atom_site_label_2
_geom_bond_distance
_geom_bond_site_symmetry_2
_geom_bond_publ_flag
P2 O3 1.603(3) . ?
P2 O4 1.470(3) . ?
P2 N2 1.617(4) . ?
P2 C35 1.780(4) . ?
P1 O1 1.603(3) . ?
P1 O2 1.471(3) . ?
P1 N1 1.627(4) . ?
P1 C6 1.785(4) . ?
O1 C12 1.386(5) . ?
O3 C46 1.386(5) . ?
N1 C20 1.472(6) . ?
C46 C41 1.406(5) . ?
C46 C45 1.403(6) . ?
C12 C7 1.405(6) . ?
C12 C11 1.394(6) . ?
N2 C34 1.483(6) . ?
C6 C5 1.403(6) . ?
C6 C1 1.400(7) . ?
C5 C7 1.475(6) . ?
C5 C4 1.414(6) . ?
C40 C41 1.486(6) . ?
C40 C35 1.406(6) . ?
C40 C39 1.404(6) . ?
C7 C8 1.402(6) . ?
C36 C35 1.402(6) . ?
C36 C37 1.381(7) . ?
C41 C42 1.404(6) . ?
C43 C42 1.382(6) . ?
C43 C44 1.397(6) . ?
C13 C11 1.482(6) . ?
C13 C18 1.361(9) . ?
C13 C14 1.467(9) . ?
C13 C14A 1.402(9) . ?
C13 C18A 1.401(9) . ?
C1 C2 1.383(7) . ?
C8 C9 1.383(7) . ?
C47 C45 1.485(6) . ?
C47 C52 1.438(9) . ?
C47 C48 1.420(9) . ?
C47 C52A 1.320(9) . ?
C47 C48A 1.466(9) . ?
C44 C45 1.386(6) . ?
C38 C37 1.379(7) . ?
C38 C39 1.389(6) . ?
C11 C10 1.392(6) . ?
C3 C4 1.383(7) . ?
C3 C2 1.390(7) . ?
C16 C17 1.22(3) . ?
C16 C15 1.46(3) . ?
C9 C10 1.388(6) . ?
C21 C20 1.523(7) . ?
C21 C22 1.396(9) . ?
C21 C26 1.485(10) . ?
C21 C22A 1.345(9) . ?
C21 C26A 1.377(9) . ?
C20 C19 1.532(8) . ?
C24 C23 1.41(2) . ?
C24 C25 1.37(2) . ?
C32 C34 1.519(7) . ?
C32 C31 1.277(10) . ?
C32 C27 1.442(9) . ?
C32 C31A 1.401(10) . ?
C32 C27A 1.507(10) . ?
C50 C51 1.39(3) . ?
C50 C49 1.38(3) . ?
C34 C33 1.521(9) . ?
C29 C28 1.38(2) . ?
C29 C30 1.40(2) . ?
C18 C17 1.395(13) . ?
C51 C52 1.396(11) . ?
C31 C30 1.401(12) . ?
C28 C27 1.401(13) . ?
C22 C23 1.410(12) . ?
C26 C25 1.397(14) . ?
C49 C48 1.378(13) . ?
C14 C15 1.384(13) . ?
C22A C23A 1.387(13) . ?
C23A C24A 1.37(2) . ?
C24A C25A 1.37(2) . ?
C25A C26A 1.409(12) . ?
C14A C15A 1.397(13) . ?
C15A C16A 1.49(2) . ?
C16A C17A 1.38(2) . ?
C17A C18A 1.408(12) . ?
C50A C51A 1.40(2) . ?
C50A C49A 1.38(2) . ?
C51A C52A 1.380(12) . ?
C48A C49A 1.390(12) . ?
C30A C31A 1.396(13) . ?
C30A C29A 1.41(3) . ?
C27A C28A 1.402(13) . ?
C28A C29A 1.36(3) . ?

loop_
_twin_individual_id
_twin_individual_mass_fraction_refined
1 0.9918(11)
2 0.0082(11)
